data_4500951
loop_
_publ_author_name
'Ebenezer, Samuel'
'Muthiah, P. Thomas'
'Butcher, Ray J.'

_publ_section_title
;
 Design of a Series of Isostructural Co-Crystals with Aminopyrimidines:
 Isostructurality through Chloro/Methyl Exchange and Studies on
 Supramolecular Architectures
;
_journal_issue 8
_journal_name_full 'Crystal Growth &amp; Design'
_journal_page_first 3579
_journal_paper_doi 10.1021/cg200539a
_journal_volume 11
_journal_year 2011
_chemical_formula_moiety 'C5 H6 Cl N3, C8 H6 O4'
_chemical_formula_sum 'C13 H12 Cl N3 O4'
_chemical_formula_weight 309.71
_chemical_name_systematic
;
 2-amino-4-chloro-6-methylpyrimidinephthalic acid
;
_space_group_IT_number 14
_symmetry_cell_setting monoclinic
_symmetry_space_group_name_Hall '-P 2ybc'
_symmetry_space_group_name_H-M 'P 1 21/c 1'
_atom_sites_solution_hydrogens geom
_atom_sites_solution_primary direct
_atom_sites_solution_secondary difmap
_audit_creation_method SHELXL-97
_cell_angle_alpha 90.00
_cell_angle_beta 93.404(3)
_cell_angle_gamma 90.00
_cell_formula_units_Z 4
_cell_length_a 11.1623(5)
_cell_length_b 7.4613(3)
_cell_length_c 17.0269(8)
_cell_measurement_reflns_used 4358
_cell_measurement_temperature 296(2)
_cell_measurement_theta_max 30.7
_cell_measurement_theta_min 1.8
_cell_volume 1415.59(11)
_computing_cell_refinement 'SAINT (Bruker, 2001)'
_computing_data_collection 'SMART (Bruker, 2001)'
_computing_data_reduction 'SAINT (Bruker, 2001)'
_computing_molecular_graphics 'Mercury 2.2 (Macrae et al., 2006)'
_computing_publication_material 'PLATON (Spek, 2003)'
_computing_structure_refinement 'SHELXL-97 (Sheldrick,2008)'
_computing_structure_solution 'SHELXS-97 (Sheldrick,2008)'
_diffrn_ambient_temperature 296(2)
_diffrn_measured_fraction_theta_full 1.000
_diffrn_measured_fraction_theta_max 0.994
_diffrn_measurement_device_type 'Bruker SMART CCD area-detector'
_diffrn_measurement_method '\f and \w scans'
_diffrn_radiation_monochromator graphite
_diffrn_radiation_source 'fine-focus sealed tube'
_diffrn_radiation_type MoK\a
_diffrn_radiation_wavelength 0.71073
_diffrn_reflns_av_R_equivalents 0.0350
_diffrn_reflns_av_sigmaI/netI 0.0283
_diffrn_reflns_limit_h_max 15
_diffrn_reflns_limit_h_min -15
_diffrn_reflns_limit_k_max 10
_diffrn_reflns_limit_k_min -10
_diffrn_reflns_limit_l_max 24
_diffrn_reflns_limit_l_min -24
_diffrn_reflns_number 21234
_diffrn_reflns_theta_full 25.00
_diffrn_reflns_theta_max 30.66
_diffrn_reflns_theta_min 1.83
_exptl_absorpt_coefficient_mu 0.289
_exptl_absorpt_correction_T_max 0.9471
_exptl_absorpt_correction_T_min 0.8502
_exptl_absorpt_correction_type multi-scan
_exptl_absorpt_process_details '(SADABS; Bruker, 2001)'
_exptl_crystal_colour Colourless
_exptl_crystal_density_diffrn 1.453
_exptl_crystal_density_method 'not measured'
_exptl_crystal_description Plate
_exptl_crystal_F_000 640
_exptl_crystal_size_max 0.58
_exptl_crystal_size_mid 0.51
_exptl_crystal_size_min 0.19
_refine_diff_density_max 0.468
_refine_diff_density_min -0.605
_refine_diff_density_rms 0.062
_refine_ls_extinction_method none
_refine_ls_goodness_of_fit_ref 1.042
_refine_ls_hydrogen_treatment constr
_refine_ls_matrix_type full
_refine_ls_number_parameters 201
_refine_ls_number_reflns 4358
_refine_ls_number_restraints 4
_refine_ls_restrained_S_all 1.042
_refine_ls_R_factor_all 0.0764
_refine_ls_R_factor_gt 0.0547
_refine_ls_shift/su_max 0.000
_refine_ls_shift/su_mean 0.000
_refine_ls_structure_factor_coef Fsqd
_refine_ls_weighting_details 'calc w=1/[\s^2^(Fo^2^)+(0.0712P)^2^+0.6893P] where P=(Fo^2^+2Fc^2^)/3'
_refine_ls_weighting_scheme calc
_refine_ls_wR_factor_gt 0.1463
_refine_ls_wR_factor_ref 0.1648
_reflns_number_gt 3140
_reflns_number_total 4358
_reflns_threshold_expression >2sigma(I)
_cod_data_source_file cg200539a_si_002.cif
_cod_data_source_block CPPA
_cod_depositor_comments
;
The following automatic conversions were performed:

'_symmetry_cell_setting' value 'Monoclinic' changed to 'monoclinic'
according to /home/saulius/struct/CIF-dictionaries/cif_core.dic
dictionary named 'cif_core.dic' version 2.4.1 from 2010-06-29.

Automatic conversion script
Id: cif_fix_values 1715 2011-07-08 13:25:40Z adriana 
;
_cod_original_sg_symbol_H-M 'p 21/c'
_cod_database_code 4500951

loop_
_symmetry_equiv_pos_as_xyz
'x, y, z'
'-x, y+1/2, -z+1/2'
'-x, -y, -z'
'x, -y-1/2, z-1/2'

loop_
_atom_site_label
_atom_site_type_symbol
_atom_site_fract_x
_atom_site_fract_y
_atom_site_fract_z
_atom_site_U_iso_or_equiv
_atom_site_adp_type
_atom_site_occupancy
_atom_site_symmetry_multiplicity
_atom_site_calc_flag
_atom_site_refinement_flags
_atom_site_disorder_assembly
_atom_site_disorder_group
O2 O 0.22421(14) 0.6169(3) 0.25440(8) 0.0711(6) Uani 1 1 d . . .
O1 O 0.35143(13) 0.5153(2) 0.34907(7) 0.0515(4) Uani 1 1 d . . .
H1 H 0.2995 0.5511 0.3774 0.062 Uiso 1 1 calc R . .
O3 O 0.22308(12) 0.3821(2) 0.05131(7) 0.0508(4) Uani 1 1 d . . .
H3 H 0.1587 0.3305 0.0431 0.061 Uiso 1 1 calc R . .
O4 O 0.20746(14) 0.2740(3) 0.17208(9) 0.0685(5) Uani 1 1 d . . .
C9 C 0.41262(15) 0.5064(2) 0.21939(9) 0.0355(3) Uani 1 1 d . . .
C10 C 0.53112(17) 0.5537(3) 0.23966(11) 0.0436(4) Uani 1 1 d . . .
H10 H 0.5514 0.5996 0.2895 0.052 Uiso 1 1 calc R . .
C11 C 0.61896(17) 0.5331(3) 0.18634(13) 0.0510(5) Uani 1 1 d . . .
H11 H 0.6976 0.5666 0.2002 0.061 Uiso 1 1 calc R . .
C12 C 0.59008(18) 0.4632(3) 0.11300(12) 0.0497(5) Uani 1 1 d . . .
H12 H 0.6492 0.4493 0.0773 0.060 Uiso 1 1 calc R . .
C13 C 0.47244(17) 0.4132(3) 0.09217(11) 0.0431(4) Uani 1 1 d . . .
H13 H 0.4534 0.3656 0.0425 0.052 Uiso 1 1 calc R . .
C14 C 0.38302(15) 0.4339(2) 0.14490(10) 0.0353(3) Uani 1 1 d . . .
C8 C 0.31882(16) 0.5500(3) 0.27520(10) 0.0406(4) Uani 1 1 d . . .
C15 C 0.26170(15) 0.3579(3) 0.12480(10) 0.0404(4) Uani 1 1 d . . .
ClB Cl 0.37049(6) 0.57735(14) 0.55304(5) 0.0557(2) Uani 0.6863(17) 1 d PD A 1
C7A C -0.0436(3) 0.7953(8) 0.62863(18) 0.0629(13) Uani 0.6863(17) 1 d PD A 1
H7AA H 0.0003 0.8796 0.6618 0.094 Uiso 0.6863(17) 1 calc PR A 1
H7AB H -0.0654 0.6938 0.6594 0.094 Uiso 0.6863(17) 1 calc PR A 1
H7AC H -0.1148 0.8513 0.6059 0.094 Uiso 0.6863(17) 1 calc PR A 1
ClA Cl -0.07402(17) 0.7902(4) 0.62684(10) 0.0557(2) Uani 0.3137(17) 1 d PD A 2
C7B C 0.3494(3) 0.6055(15) 0.5670(4) 0.0629(13) Uani 0.3137(17) 1 d PD A 2
H7BA H 0.3442 0.5414 0.6156 0.094 Uiso 0.3137(17) 1 calc PR A 2
H7BB H 0.3887 0.7184 0.5771 0.094 Uiso 0.3137(17) 1 calc PR A 2
H7BC H 0.3947 0.5362 0.5316 0.094 Uiso 0.3137(17) 1 calc PR A 2
N1 N 0.19101(12) 0.6405(2) 0.45434(8) 0.0387(3) Uani 1 1 d . A .
N2 N 0.04135(15) 0.6978(3) 0.35924(9) 0.0555(5) Uani 1 1 d . A .
H2A H 0.0902 0.6676 0.3243 0.067 Uiso 1 1 calc R . .
H2B H -0.0305 0.7308 0.3451 0.067 Uiso 1 1 calc R . .
N3 N -0.00348(13) 0.7411(2) 0.48810(8) 0.0401(3) Uani 1 1 d . A .
C6 C 0.22556(7) 0.6375(2) 0.53067(10) 0.0387(4) Uani 1 1 d D . .
C2 C 0.07703(15) 0.6934(2) 0.43524(10) 0.0384(4) Uani 1 1 d . . .
C4 C 0.03327(14) 0.7344(3) 0.56437(9) 0.0412(4) Uani 1 1 d D . .
C5 C 0.14840(17) 0.6814(3) 0.58894(10) 0.0445(4) Uani 1 1 d . A .
H5 H 0.1730 0.6754 0.6420 0.053 Uiso 1 1 calc R . .

loop_
_atom_site_aniso_label
_atom_site_aniso_U_11
_atom_site_aniso_U_22
_atom_site_aniso_U_33
_atom_site_aniso_U_23
_atom_site_aniso_U_13
_atom_site_aniso_U_12
O2 0.0547(9) 0.1247(16) 0.0347(7) 0.0113(8) 0.0079(6) 0.0378(10)
O1 0.0506(8) 0.0756(10) 0.0284(6) 0.0015(6) 0.0028(5) 0.0141(7)
O3 0.0453(7) 0.0738(10) 0.0327(6) 0.0023(6) -0.0031(5) -0.0141(7)
O4 0.0496(8) 0.1071(14) 0.0474(8) 0.0244(9) -0.0089(6) -0.0313(9)
C9 0.0365(8) 0.0395(8) 0.0307(7) 0.0012(6) 0.0029(6) 0.0004(6)
C10 0.0423(9) 0.0487(10) 0.0394(9) -0.0029(7) -0.0020(7) -0.0052(8)
C11 0.0353(9) 0.0641(12) 0.0538(11) -0.0002(10) 0.0029(8) -0.0087(8)
C12 0.0393(9) 0.0630(12) 0.0481(10) 0.0011(9) 0.0134(8) -0.0011(8)
C13 0.0436(9) 0.0521(10) 0.0342(8) -0.0035(7) 0.0068(7) -0.0022(8)
C14 0.0347(8) 0.0402(8) 0.0309(7) 0.0012(6) 0.0020(6) -0.0019(6)
C8 0.0416(9) 0.0509(10) 0.0293(8) 0.0010(7) 0.0027(6) 0.0029(7)
C15 0.0370(8) 0.0501(10) 0.0339(8) -0.0001(7) 0.0009(6) -0.0028(7)
ClB 0.0398(3) 0.0841(6) 0.0432(4) 0.0049(4) 0.0012(3) 0.0125(3)
C7A 0.0308(15) 0.107(3) 0.0508(18) -0.0376(19) 0.0047(12) 0.0116(18)
ClA 0.0398(3) 0.0841(6) 0.0432(4) 0.0049(4) 0.0012(3) 0.0125(3)
C7B 0.0308(15) 0.107(3) 0.0508(18) -0.0376(19) 0.0047(12) 0.0116(18)
N1 0.0340(7) 0.0509(8) 0.0312(7) 0.0022(6) 0.0018(5) 0.0031(6)
N2 0.0396(8) 0.0959(14) 0.0310(7) 0.0000(8) 0.0014(6) 0.0181(9)
N3 0.0369(7) 0.0507(8) 0.0328(7) -0.0021(6) 0.0035(5) 0.0055(6)
C6 0.0366(8) 0.0446(9) 0.0345(8) 0.0031(7) -0.0010(6) -0.0004(7)
C2 0.0358(8) 0.0481(9) 0.0313(8) 0.0007(7) 0.0030(6) 0.0037(7)
C4 0.0447(9) 0.0466(9) 0.0327(8) -0.0049(7) 0.0047(7) 0.0016(7)
C5 0.0480(10) 0.0562(11) 0.0287(8) -0.0028(7) -0.0018(7) 0.0010(8)

loop_
_atom_type_symbol
_atom_type_description
_atom_type_scat_dispersion_real
_atom_type_scat_dispersion_imag
_atom_type_scat_source
C C 0.0033 0.0016 'International Tables Vol C Tables 4.2.6.8 and 6.1.1.4'
H H 0.0000 0.0000 'International Tables Vol C Tables 4.2.6.8 and 6.1.1.4'
Cl Cl 0.1484 0.1585 'International Tables Vol C Tables 4.2.6.8 and 6.1.1.4'
N N 0.0061 0.0033 'International Tables Vol C Tables 4.2.6.8 and 6.1.1.4'
O O 0.0106 0.0060 'International Tables Vol C Tables 4.2.6.8 and 6.1.1.4'

loop_
_geom_angle_atom_site_label_1
_geom_angle_atom_site_label_2
_geom_angle_atom_site_label_3
_geom_angle
C8 O1 H1 109.5
C15 O3 H3 109.5
C10 C9 C14 119.47(15)
C10 C9 C8 118.65(15)
C14 C9 C8 121.64(15)
C11 C10 C9 120.59(17)
C11 C10 H10 119.7
C9 C10 H10 119.7
C12 C11 C10 120.09(17)
C12 C11 H11 120.0
C10 C11 H11 120.0
C11 C12 C13 120.04(17)
C11 C12 H12 120.0
C13 C12 H12 120.0
C14 C13 C12 120.58(17)
C14 C13 H13 119.7
C12 C13 H13 119.7
C13 C14 C9 119.22(15)
C13 C14 C15 119.16(15)
C9 C14 C15 121.18(14)
O2 C8 O1 123.52(16)
O2 C8 C9 122.72(16)
O1 C8 C9 113.70(15)
O4 C15 O3 123.82(17)
O4 C15 C14 121.89(16)
O3 C15 C14 114.19(15)
C4 C7A H7AA 109.5
C4 C7A H7AB 109.5
C4 C7A H7AC 109.5
C6 C7B H7BA 109.5
C6 C7B H7BB 109.5
H7BA C7B H7BB 109.5
C6 C7B H7BC 109.5
H7BA C7B H7BC 109.5
H7BB C7B H7BC 109.5
C6 N1 C2 116.90(13)
C2 N2 H2A 120.0
C2 N2 H2B 120.0
H2A N2 H2B 120.0
C4 N3 C2 117.18(14)
N1 C6 C5 122.38(11)
N1 C6 C7B 127.6(3)
C5 C6 C7B 109.8(3)
N1 C6 ClB 116.05(12)
C5 C6 ClB 121.57(13)
C7B C6 ClB 12.6(3)
N2 C2 N1 117.61(15)
N2 C2 N3 117.82(15)
N1 C2 N3 124.57(15)
N3 C4 C5 121.91(12)
N3 C4 C7A 122.7(2)
C5 C4 C7A 115.2(2)
N3 C4 ClA 114.27(14)
C5 C4 ClA 123.80(15)
C7A C4 ClA 9.95(18)
C4 C5 C6 117.03(14)
C4 C5 H5 121.5
C6 C5 H5 121.5

loop_
_geom_bond_atom_site_label_1
_geom_bond_atom_site_label_2
_geom_bond_distance
O2 C8 1.202(2)
O1 C8 1.314(2)
O1 H1 0.8200
O3 C15 1.312(2)
O3 H3 0.8200
O4 C15 1.210(2)
C9 C10 1.392(2)
C9 C14 1.400(2)
C9 C8 1.491(2)
C10 C11 1.384(3)
C10 H10 0.9300
C11 C12 1.374(3)
C11 H11 0.9300
C12 C13 1.391(3)
C12 H12 0.9300
C13 C14 1.390(2)
C13 H13 0.9300
C14 C15 1.489(2)
ClB C6 1.70006(13)
C7A C4 1.50004(12)
C7A H7AA 0.9600
C7A H7AB 0.9600
C7A H7AC 0.9600
ClA C4 1.70000(12)
C7B C6 1.50000(12)
C7B H7BA 0.9600
C7B H7BB 0.9600
C7B H7BC 0.9600
N1 C6 1.334(2)
N1 C2 1.353(2)
N2 C2 1.332(2)
N2 H2A 0.8600
N2 H2B 0.8600
N3 C4 1.339(2)
N3 C2 1.357(2)
C6 C5 1.391(2)
C4 C5 1.385(3)
C5 H5 0.9300

loop_
_geom_hbond_atom_site_label_D
_geom_hbond_atom_site_label_H
_geom_hbond_atom_site_label_A
_geom_hbond_distance_DH
_geom_hbond_distance_HA
_geom_hbond_distance_DA
_geom_hbond_angle_DHA
_geom_hbond_site_symmetry_A
O1 H1 N1 0.82 1.95 2.7700(19) 173.3 .
O3 H3 N3 0.82 1.90 2.715(2) 170.6 2_545
N2 H2A O2 0.86 2.00 2.855(2) 170.7 .
N2 H2B O4 0.86 2.01 2.854(2) 168.9 2

loop_
_geom_torsion_atom_site_label_1
_geom_torsion_atom_site_label_2
_geom_torsion_atom_site_label_3
_geom_torsion_atom_site_label_4
_geom_torsion
C14 C9 C10 C11 1.3(3)
C8 C9 C10 C11 -173.18(19)
C9 C10 C11 C12 -0.9(3)
C10 C11 C12 C13 0.1(3)
C11 C12 C13 C14 0.2(3)
C12 C13 C14 C9 0.2(3)
C12 C13 C14 C15 -172.21(18)
C10 C9 C14 C13 -1.0(3)
C8 C9 C14 C13 173.36(17)
C10 C9 C14 C15 171.28(17)
C8 C9 C14 C15 -14.4(3)
C10 C9 C8 O2 134.1(2)
C14 C9 C8 O2 -40.3(3)
C10 C9 C8 O1 -43.3(2)
C14 C9 C8 O1 142.33(18)
C13 C14 C15 O4 134.7(2)
C9 C14 C15 O4 -37.6(3)
C13 C14 C15 O3 -41.9(2)
C9 C14 C15 O3 145.81(18)
C2 N1 C6 C5 1.7(3)
C2 N1 C6 C7B -172.3(6)
C2 N1 C6 ClB -178.01(14)
C6 N1 C2 N2 179.77(18)
C6 N1 C2 N3 -0.7(3)
C4 N3 C2 N2 179.37(18)
C4 N3 C2 N1 -0.2(3)
C2 N3 C4 C5 0.0(3)
C2 N3 C4 C7A 175.7(3)
C2 N3 C4 ClA -178.29(18)
N3 C4 C5 C6 0.9(3)
C7A C4 C5 C6 -175.1(3)
ClA C4 C5 C6 179.1(2)
N1 C6 C5 C4 -1.9(3)
C7B C6 C5 C4 173.1(5)
ClB C6 C5 C4 177.87(15)
